data_7018617
loop_
_publ_author_name
'Bag, Pradip'
'Dutta, Supriya'
'Biswas, Papu'
'Maji, Swarup Kumar'
'Fl\"orke, Ulrich'
'Nag, Kamalaksha'

_publ_section_title
;
 Fixation of carbon dioxide by macrocyclic lanthanide(iii) complexes under
 neutral conditions producing self-assembled trimeric carbonato-bridged
 compounds with \m(3)-\h(2):\h(2):\h(2) bonding.
;
_journal_issue 12
_journal_name_full 'Dalton transactions (Cambridge, England : 2003)'
_journal_page_first 3414
_journal_page_last 3423
_journal_paper_doi 10.1039/c2dt12221a
_journal_volume 41
_journal_year 2012
_chemical_formula_sum 'C49 H70 Cl4 N8 O26 Y2'
_chemical_formula_weight 1506.75
_chemical_name_systematic
;
?
;
_space_group_IT_number 2
_symmetry_cell_setting triclinic
_symmetry_space_group_name_Hall '-P 1'
_symmetry_space_group_name_H-M 'P -1'
_atom_sites_solution_hydrogens geom
_atom_sites_solution_primary direct
_atom_sites_solution_secondary difmap
_audit_creation_method SHELXL-97
_cell_angle_alpha 69.24(2)
_cell_angle_beta 80.39(2)
_cell_angle_gamma 65.12(2)
_cell_formula_units_Z 2
_cell_length_a 13.494(12)
_cell_length_b 14.883(14)
_cell_length_c 19.108(18)
_cell_measurement_temperature 150(2)
_cell_volume 3255(5)
_computing_cell_refinement 'Bruker SMART'
_computing_data_collection 'Bruker SMART'
_computing_data_reduction 'Bruker SAINT'
_computing_molecular_graphics 'Bruker SHELXTL'
_computing_publication_material 'Bruker SHELXTL'
_computing_structure_refinement 'SHELXL-97 (Sheldrick, 1997)'
_computing_structure_solution 'SHELXS-97 (Sheldrick, 1990)'
_diffrn_ambient_temperature 150(2)
_diffrn_measured_fraction_theta_full 0.981
_diffrn_measured_fraction_theta_max 0.981
_diffrn_measurement_device_type 'CCD area detector'
_diffrn_measurement_method '\p and \w scans'
_diffrn_radiation_monochromator graphite
_diffrn_radiation_source 'fine-focus sealed tube'
_diffrn_radiation_type MoK\a
_diffrn_radiation_wavelength 0.71073
_diffrn_reflns_av_R_equivalents 0.1458
_diffrn_reflns_av_sigmaI/netI 0.2161
_diffrn_reflns_limit_h_max 15
_diffrn_reflns_limit_h_min -16
_diffrn_reflns_limit_k_max 15
_diffrn_reflns_limit_k_min -17
_diffrn_reflns_limit_l_max 22
_diffrn_reflns_limit_l_min -22
_diffrn_reflns_number 29665
_diffrn_reflns_theta_full 25.00
_diffrn_reflns_theta_max 25.00
_diffrn_reflns_theta_min 1.14
_diffrn_standards_decay_% <1
_exptl_absorpt_coefficient_mu 2.023
_exptl_absorpt_correction_T_max 0.6645
_exptl_absorpt_correction_T_min 0.4837
_exptl_absorpt_correction_type multi-scan
_exptl_absorpt_process_details 'SADABS (Sheldrick, 1996)'
_exptl_crystal_colour Yellow
_exptl_crystal_density_diffrn 1.525
_exptl_crystal_density_method 'not measured'
_exptl_crystal_description Rectangular
_exptl_crystal_F_000 1524
_exptl_crystal_size_max 0.42
_exptl_crystal_size_mid 0.35
_exptl_crystal_size_min 0.22
_refine_diff_density_max 0.774
_refine_diff_density_min -1.279
_refine_diff_density_rms 0.127
_refine_ls_extinction_method none
_refine_ls_goodness_of_fit_ref 1.015
_refine_ls_hydrogen_treatment constr
_refine_ls_matrix_type full
_refine_ls_number_parameters 809
_refine_ls_number_reflns 11252
_refine_ls_number_restraints 0
_refine_ls_restrained_S_all 1.015
_refine_ls_R_factor_all 0.1991
_refine_ls_R_factor_gt 0.0724
_refine_ls_shift/su_max 0.000
_refine_ls_shift/su_mean 0.000
_refine_ls_structure_factor_coef Fsqd
_refine_ls_weighting_details 'calc w=1/[\s^2^(Fo^2^)+(0.1106P)^2^+0.0000P] where P=(Fo^2^+2Fc^2^)/3'
_refine_ls_weighting_scheme calc
_refine_ls_wR_factor_gt 0.1745
_refine_ls_wR_factor_ref 0.2399
_reflns_number_gt 5029
_reflns_number_total 11252
_reflns_threshold_expression >2sigma(I)
_cod_data_source_file c2dt12221a.txt
_cod_data_source_block 8
_cod_depositor_comments
;
The following automatic conversions were performed:

'_symmetry_cell_setting' value 'Triclinic' changed to 'triclinic'
according to /home/saulius/struct/CIF-dictionaries/cif_core.dic
dictionary named 'cif_core.dic' version 2.4.1 from 2010-06-29.

Automatic conversion script
Id: cif_fix_values 1715 2011-07-08 13:25:40Z adriana 
;
_cod_original_cell_volume 3254(5)
_cod_original_sg_symbol_H-M P-1
_cod_database_code 7018617

loop_
_symmetry_equiv_pos_as_xyz
'x, y, z'
'-x, -y, -z'

loop_
_atom_site_label
_atom_site_type_symbol
_atom_site_fract_x
_atom_site_fract_y
_atom_site_fract_z
_atom_site_U_iso_or_equiv
_atom_site_adp_type
_atom_site_occupancy
_atom_site_symmetry_multiplicity
_atom_site_calc_flag
_atom_site_refinement_flags
Y1 Y 0.44175(7) 0.23430(7) 0.19973(6) 0.0301(3) Uani 1 1 d .
Y2 Y 0.65110(8) -0.07750(7) 0.38257(6) 0.0329(3) Uani 1 1 d .
C1 C 0.1973(8) 0.6312(8) -0.1744(6) 0.046(3) Uani 1 1 d .
H1A H 0.2315 0.6797 -0.2044 0.070 Uiso 1 1 calc R
H1B H 0.1236 0.6706 -0.1585 0.070 Uiso 1 1 calc R
H1C H 0.1930 0.5917 -0.2045 0.070 Uiso 1 1 calc R
C2 C 0.2658(8) 0.5557(7) -0.1056(6) 0.036(3) Uani 1 1 d .
C3 C 0.2171(8) 0.5264(7) -0.0342(6) 0.034(2) Uani 1 1 d .
H3 H 0.1397 0.5560 -0.0292 0.041 Uiso 1 1 calc R
C4 C 0.2772(8) 0.4565(7) 0.0285(6) 0.035(3) Uani 1 1 d .
C5 C 0.3960(8) 0.4078(7) 0.0271(6) 0.032(2) Uani 1 1 d .
C6 C 0.4453(7) 0.4407(7) -0.0442(5) 0.030(2) Uani 1 1 d .
C7 C 0.3812(8) 0.5119(7) -0.1080(5) 0.032(2) Uani 1 1 d .
H7 H 0.4177 0.5310 -0.1543 0.039 Uiso 1 1 calc R
C8 C 0.5636(8) 0.3992(7) -0.0530(6) 0.037(3) Uani 1 1 d .
H8 H 0.5935 0.4246 -0.1008 0.044 Uiso 1 1 calc R
C9 C 0.7543(7) 0.2886(7) -0.0139(6) 0.038(3) Uani 1 1 d .
H9A H 0.7899 0.2861 0.0284 0.046 Uiso 1 1 calc R
H9B H 0.7709 0.3384 -0.0597 0.046 Uiso 1 1 calc R
C10 C 0.8037(8) 0.1806(7) -0.0233(6) 0.039(3) Uani 1 1 d .
H10A H 0.7573 0.1795 -0.0577 0.047 Uiso 1 1 calc R
H10B H 0.8764 0.1707 -0.0479 0.047 Uiso 1 1 calc R
C11 C 0.8173(7) 0.0878(7) 0.0475(5) 0.033(3) Uani 1 1 d .
H11A H 0.8733 0.0237 0.0383 0.040 Uiso 1 1 calc R
H11B H 0.8430 0.0988 0.0882 0.040 Uiso 1 1 calc R
C12 C 0.6893(8) 0.0046(7) 0.0600(5) 0.033(2) Uani 1 1 d .
H12 H 0.7433 -0.0393 0.0344 0.039 Uiso 1 1 calc R
C13 C 0.5943(8) -0.0139(7) 0.0810(5) 0.031(2) Uani 1 1 d .
C14 C 0.5891(8) -0.0995(7) 0.0698(6) 0.034(3) Uani 1 1 d .
H14 H 0.6475 -0.1391 0.0438 0.041 Uiso 1 1 calc R
C15 C 0.5016(8) -0.1282(7) 0.0957(6) 0.035(3) Uani 1 1 d .
C16 C 0.4166(8) -0.0698(7) 0.1344(6) 0.038(3) Uani 1 1 d .
H16 H 0.3566 -0.0899 0.1524 0.046 Uiso 1 1 calc R
C17 C 0.4161(7) 0.0167(7) 0.1478(6) 0.034(3) Uani 1 1 d .
C18 C 0.5076(8) 0.0460(8) 0.1219(6) 0.039(3) Uani 1 1 d .
C19 C 0.4968(8) -0.2217(7) 0.0839(6) 0.042(3) Uani 1 1 d .
H19A H 0.4682 -0.2009 0.0342 0.062 Uiso 1 1 calc R
H19B H 0.4487 -0.2478 0.1222 0.062 Uiso 1 1 calc R
H19C H 0.5703 -0.2768 0.0876 0.062 Uiso 1 1 calc R
C20 C 0.3251(8) 0.0708(8) 0.1908(5) 0.033(3) Uani 1 1 d .
H20 H 0.2678 0.0462 0.2028 0.040 Uiso 1 1 calc R
C21 C 0.2091(7) 0.1746(7) 0.2621(6) 0.036(3) Uani 1 1 d .
H21A H 0.2305 0.1658 0.3120 0.043 Uiso 1 1 calc R
H21B H 0.1731 0.1260 0.2693 0.043 Uiso 1 1 calc R
C22 C 0.1263(7) 0.2875(8) 0.2289(6) 0.041(3) Uani 1 1 d .
H22A H 0.1059 0.2967 0.1787 0.049 Uiso 1 1 calc R
H22B H 0.0593 0.2986 0.2610 0.049 Uiso 1 1 calc R
C23 C 0.1693(8) 0.3707(8) 0.2222(6) 0.041(3) Uani 1 1 d .
H23A H 0.1083 0.4403 0.2107 0.050 Uiso 1 1 calc R
H23B H 0.2005 0.3558 0.2704 0.050 Uiso 1 1 calc R
C24 C 0.2171(8) 0.4364(7) 0.0989(6) 0.033(3) Uani 1 1 d .
H24 H 0.1407 0.4773 0.0969 0.040 Uiso 1 1 calc R
C25 C 1.0401(11) -0.5677(9) 0.6560(7) 0.073(4) Uani 1 1 d .
H25A H 1.0849 -0.5538 0.6831 0.109 Uiso 1 1 calc R
H25B H 1.0874 -0.6211 0.6330 0.109 Uiso 1 1 calc R
H25C H 0.9882 -0.5925 0.6909 0.109 Uiso 1 1 calc R
C26 C 0.9784(11) -0.4686(8) 0.5959(6) 0.054(3) Uani 1 1 d .
C27 C 1.0391(10) -0.4175(8) 0.5434(7) 0.057(3) Uani 1 1 d .
H27 H 1.1162 -0.4450 0.5475 0.068 Uiso 1 1 calc R
C28 C 0.9863(9) -0.3240(8) 0.4835(6) 0.042(3) Uani 1 1 d .
C29 C 0.8695(9) -0.2838(7) 0.4742(6) 0.043(3) Uani 1 1 d .
C30 C 0.8095(8) -0.3355(7) 0.5290(6) 0.039(3) Uani 1 1 d .
C31 C 0.8674(9) -0.4240(8) 0.5853(6) 0.043(3) Uani 1 1 d .
H31 H 0.8257 -0.4581 0.6208 0.051 Uiso 1 1 calc R
C32 C 1.0498(10) -0.2721(9) 0.4381(7) 0.053(3) Uani 1 1 d .
H32 H 1.1256 -0.3024 0.4480 0.063 Uiso 1 1 calc R
C33 C 1.0846(9) -0.1321(10) 0.3424(7) 0.065(4) Uani 1 1 d .
H33A H 1.1358 -0.1712 0.3097 0.078 Uiso 1 1 calc R
H33B H 1.1281 -0.1301 0.3782 0.078 Uiso 1 1 calc R
C34 C 1.0203(10) -0.0251(9) 0.2965(7) 0.060(3) Uani 1 1 d .
H34A H 1.0639 0.0173 0.2884 0.072 Uiso 1 1 calc R
H34B H 0.9541 0.0039 0.3259 0.072 Uiso 1 1 calc R
C35 C 0.9833(9) -0.0098(8) 0.2190(7) 0.055(3) Uani 1 1 d .
H35A H 0.9435 0.0656 0.1934 0.066 Uiso 1 1 calc R
H35B H 1.0485 -0.0359 0.1879 0.066 Uiso 1 1 calc R
C36 C 0.9341(8) -0.1364(8) 0.1921(6) 0.038(3) Uani 1 1 d .
H36 H 1.0003 -0.1537 0.1637 0.046 Uiso 1 1 calc R
C37 C 0.8639(8) -0.1877(7) 0.1964(5) 0.032(2) Uani 1 1 d .
C38 C 0.8950(8) -0.2607(7) 0.1581(6) 0.037(3) Uani 1 1 d .
H38 H 0.9617 -0.2739 0.1299 0.044 Uiso 1 1 calc R
C39 C 0.8313(9) -0.3138(7) 0.1603(6) 0.042(3) Uani 1 1 d .
C40 C 0.7351(9) -0.2967(8) 0.2078(6) 0.046(3) Uani 1 1 d .
H40 H 0.6928 -0.3361 0.2128 0.055 Uiso 1 1 calc R
C41 C 0.7011(8) -0.2256(7) 0.2468(5) 0.030(2) Uani 1 1 d .
C42 C 0.7683(8) -0.1680(7) 0.2411(6) 0.034(2) Uani 1 1 d .
C43 C 0.8647(10) -0.3915(8) 0.1180(7) 0.058(3) Uani 1 1 d .
H43A H 0.9170 -0.3776 0.0778 0.087 Uiso 1 1 calc R
H43B H 0.7999 -0.3847 0.0963 0.087 Uiso 1 1 calc R
H43C H 0.8986 -0.4626 0.1524 0.087 Uiso 1 1 calc R
C44 C 0.5970(9) -0.2065(8) 0.2868(7) 0.047(3) Uani 1 1 d .
H44 H 0.5518 -0.2346 0.2763 0.056 Uiso 1 1 calc R
C45 C 0.4497(8) -0.1532(8) 0.3666(6) 0.044(3) Uani 1 1 d .
H45A H 0.4031 -0.0814 0.3672 0.052 Uiso 1 1 calc R
H45B H 0.4147 -0.1707 0.3346 0.052 Uiso 1 1 calc R
C46 C 0.4566(9) -0.2247(9) 0.4416(7) 0.056(3) Uani 1 1 d .
H46A H 0.5020 -0.2963 0.4399 0.067 Uiso 1 1 calc R
H46B H 0.3823 -0.2221 0.4587 0.067 Uiso 1 1 calc R
C47 C 0.5044(9) -0.2058(8) 0.5013(7) 0.055(3) Uani 1 1 d .
H47A H 0.4598 -0.1343 0.5035 0.066 Uiso 1 1 calc R
H47B H 0.4991 -0.2557 0.5510 0.066 Uiso 1 1 calc R
C48 C 0.6917(9) -0.2997(8) 0.5278(6) 0.047(3) Uani 1 1 d .
H48 H 0.6626 -0.3446 0.5654 0.057 Uiso 1 1 calc R
C49 C 0.4612(8) 0.1073(8) 0.3459(6) 0.032(2) Uani 1 1 d .
Cl1 Cl 0.66278(19) 0.20709(18) 0.18705(14) 0.0351(6) Uani 1 1 d .
Cl2 Cl 0.0780(2) 0.1712(2) 0.05902(16) 0.0418(7) Uani 1 1 d .
Cl4 Cl 0.1612(3) 0.7842(3) 0.5867(2) 0.0696(10) Uani 1 1 d .
N1 N 0.6326(6) 0.3292(5) 0.0001(5) 0.033(2) Uani 1 1 d .
N2 N 0.2523(6) 0.3713(6) 0.1635(5) 0.036(2) Uani 1 1 d .
N3 N 0.7136(6) 0.0742(6) 0.0708(5) 0.035(2) Uani 1 1 d .
H103 H 0.6644 0.1164 0.0937 0.042 Uiso 1 1 calc R
N4 N 0.3095(6) 0.1453(6) 0.2147(5) 0.037(2) Uani 1 1 d .
N5 N 0.6190(7) -0.2181(6) 0.4852(5) 0.037(2) Uani 1 1 d .
N6 N 1.0139(7) -0.1850(7) 0.3829(5) 0.048(2) Uani 1 1 d .
N7 N 0.9117(6) -0.0658(6) 0.2258(5) 0.039(2) Uani 1 1 d .
N8 N 0.5579(7) -0.1568(6) 0.3344(5) 0.043(2) Uani 1 1 d .
O1 O 0.4548(5) 0.3422(5) 0.0836(4) 0.0357(17) Uani 1 1 d .
O2 O 0.5109(5) 0.1282(5) 0.1301(4) 0.0342(17) Uani 1 1 d .
O3 O 0.7354(5) -0.0973(5) 0.2741(4) 0.0353(17) Uani 1 1 d .
O4 O 0.8232(5) -0.2025(5) 0.4176(4) 0.0402(18) Uani 1 1 d .
O5 O 0.0737(7) 0.0836(6) 0.0456(5) 0.067(2) Uani 1 1 d .
O6 O 0.1821(5) 0.1756(6) 0.0350(4) 0.053(2) Uani 1 1 d .
O7 O -0.0098(6) 0.2656(6) 0.0163(5) 0.063(2) Uani 1 1 d .
O8 O 0.0601(6) 0.1619(6) 0.1374(4) 0.056(2) Uani 1 1 d .
O13 O 0.2060(10) 0.6746(8) 0.5946(9) 0.154(6) Uani 1 1 d .
O14 O 0.1368(11) 0.8446(10) 0.5107(6) 0.135(5) Uani 1 1 d .
O15 O 0.0637(9) 0.8054(11) 0.6252(7) 0.150(5) Uani 1 1 d .
O16 O 0.2395(8) 0.8054(7) 0.6125(6) 0.095(3) Uani 1 1 d .
O17 O 0.4331(6) 0.3790(5) 0.2308(4) 0.0436(19) Uani 1 1 d .
H16A H 0.4081 0.3746 0.2746 0.065 Uiso 1 1 calc R
O18 O 0.7467(5) 0.0403(5) 0.3388(4) 0.0394(18) Uani 1 1 d .
H17 H 0.7172 0.0885 0.2999 0.059 Uiso 1 1 calc R
O19 O 0.6833(5) -0.0472(5) 0.4874(4) 0.0431(19) Uani 1 1 d .
H18A H 0.6427 -0.0646 0.5232 0.065 Uiso 1 1 calc R
O20 O 0.5315(5) 0.0767(4) 0.2953(4) 0.0338(17) Uani 1 1 d .
O21 O 0.3850(5) 0.1983(5) 0.3283(4) 0.0392(18) Uani 1 1 d .
O22 O 0.4747(5) 0.0373(5) 0.4125(4) 0.0396(18) Uani 1 1 d .
O23 O 0.8672(9) 0.9479(10) 0.5316(8) 0.144(5) Uani 1 1 d .
O24 O 0.3597(15) 0.5036(16) 0.5484(16) 0.300(13) Uani 1 1 d .
O25 O 0.4427(15) 0.5221(12) 0.4073(10) 0.240(10) Uani 1 1 d .
O26 O 0.5648(7) 0.3862(7) 0.3199(5) 0.081(3) Uani 1 1 d .
Cl3 Cl 0.2574(3) 0.6406(2) 0.24641(19) 0.0677(10) Uani 1 1 d .
O9 O 0.2391(9) 0.5723(9) 0.2187(7) 0.119(4) Uani 1 1 d .
O10 O 0.3737(9) 0.6230(8) 0.2360(7) 0.116(4) Uani 1 1 d .
O11 O 0.1995(11) 0.7475(8) 0.2039(6) 0.149(6) Uani 1 1 d .
O12 O 0.2296(8) 0.6255(7) 0.3238(5) 0.095(3) Uani 1 1 d .

loop_
_atom_site_aniso_label
_atom_site_aniso_U_11
_atom_site_aniso_U_22
_atom_site_aniso_U_33
_atom_site_aniso_U_23
_atom_site_aniso_U_13
_atom_site_aniso_U_12
Y1 0.0306(5) 0.0217(5) 0.0335(7) -0.0077(5) -0.0008(4) -0.0067(4)
Y2 0.0337(6) 0.0240(6) 0.0305(7) -0.0023(5) -0.0006(5) -0.0069(5)
C1 0.057(7) 0.039(6) 0.036(7) 0.012(5) -0.016(6) -0.025(6)
C2 0.049(7) 0.023(5) 0.036(7) -0.003(5) -0.004(5) -0.018(5)
C3 0.038(6) 0.026(6) 0.038(7) -0.009(5) -0.012(5) -0.010(5)
C4 0.038(6) 0.015(5) 0.047(7) -0.010(5) -0.001(5) -0.006(5)
C5 0.035(6) 0.015(5) 0.041(7) -0.009(5) -0.013(5) -0.001(5)
C6 0.033(6) 0.024(5) 0.030(7) -0.008(5) 0.001(5) -0.008(5)
C7 0.049(6) 0.020(5) 0.027(6) 0.000(5) -0.004(5) -0.018(5)
C8 0.046(6) 0.025(6) 0.040(7) -0.011(5) 0.009(5) -0.017(5)
C9 0.023(5) 0.040(6) 0.050(8) -0.017(5) 0.004(5) -0.011(5)
C10 0.028(5) 0.033(6) 0.054(8) -0.018(5) 0.006(5) -0.009(5)
C11 0.024(5) 0.030(6) 0.038(7) -0.004(5) 0.005(5) -0.012(5)
C12 0.037(6) 0.015(5) 0.035(7) -0.010(5) -0.009(5) 0.004(5)
C13 0.036(6) 0.020(5) 0.035(7) 0.000(5) -0.007(5) -0.014(5)
C14 0.034(6) 0.021(5) 0.046(7) -0.017(5) -0.004(5) -0.002(5)
C15 0.046(6) 0.026(6) 0.037(7) -0.008(5) -0.015(5) -0.012(5)
C16 0.046(7) 0.034(6) 0.036(7) -0.005(5) -0.008(5) -0.020(5)
C17 0.030(6) 0.029(6) 0.044(7) -0.016(5) 0.001(5) -0.010(5)
C18 0.030(6) 0.029(6) 0.053(8) -0.009(5) -0.017(5) -0.003(5)
C19 0.048(7) 0.032(6) 0.041(7) -0.003(5) -0.006(5) -0.019(5)
C20 0.038(6) 0.046(7) 0.020(6) -0.005(5) 0.006(5) -0.027(5)
C21 0.029(6) 0.033(6) 0.044(7) -0.016(5) -0.004(5) -0.006(5)
C22 0.030(6) 0.050(7) 0.041(7) -0.012(6) 0.006(5) -0.018(5)
C23 0.035(6) 0.036(6) 0.053(8) -0.022(6) 0.004(5) -0.009(5)
C24 0.026(5) 0.017(5) 0.047(8) -0.009(5) -0.002(5) 0.000(4)
C25 0.096(10) 0.045(8) 0.053(9) 0.005(7) -0.025(8) -0.013(7)
C26 0.078(9) 0.034(7) 0.036(8) -0.001(6) -0.008(7) -0.013(7)
C27 0.058(8) 0.039(7) 0.065(9) -0.029(7) -0.029(7) 0.009(6)
C28 0.047(7) 0.035(6) 0.035(7) -0.012(5) -0.008(6) -0.006(6)
C29 0.062(8) 0.020(6) 0.033(7) 0.001(5) -0.012(6) -0.007(5)
C30 0.046(7) 0.013(5) 0.032(7) -0.001(5) -0.003(5) 0.008(5)
C31 0.047(7) 0.035(6) 0.035(7) -0.004(5) 0.000(5) -0.013(6)
C32 0.055(8) 0.056(8) 0.042(8) -0.022(7) -0.008(6) -0.009(7)
C33 0.043(7) 0.073(9) 0.078(10) -0.022(8) 0.003(7) -0.023(7)
C34 0.062(8) 0.058(8) 0.069(10) -0.021(7) 0.006(7) -0.035(7)
C35 0.059(8) 0.037(7) 0.079(10) -0.016(6) -0.008(7) -0.029(6)
C36 0.039(6) 0.038(6) 0.029(7) -0.003(5) 0.002(5) -0.015(5)
C37 0.040(6) 0.024(5) 0.028(6) -0.005(5) -0.009(5) -0.010(5)
C38 0.047(6) 0.023(5) 0.037(7) -0.009(5) -0.006(5) -0.011(5)
C39 0.063(8) 0.024(6) 0.034(7) 0.004(5) -0.015(6) -0.019(6)
C40 0.060(8) 0.025(6) 0.046(8) 0.001(6) -0.013(6) -0.016(6)
C41 0.036(6) 0.018(5) 0.026(6) 0.003(5) -0.006(5) -0.007(5)
C42 0.042(6) 0.021(5) 0.030(7) -0.002(5) -0.011(5) -0.004(5)
C43 0.085(9) 0.032(6) 0.062(9) -0.016(6) -0.004(7) -0.026(6)
C44 0.046(7) 0.036(7) 0.053(9) 0.005(6) -0.022(6) -0.019(6)
C45 0.032(6) 0.054(7) 0.051(8) -0.015(6) 0.004(5) -0.025(6)
C46 0.046(7) 0.051(8) 0.061(9) -0.011(7) 0.008(6) -0.019(6)
C47 0.060(8) 0.036(7) 0.048(8) -0.004(6) 0.010(6) -0.011(6)
C48 0.057(8) 0.035(6) 0.047(8) -0.004(6) 0.013(6) -0.026(6)
C49 0.037(6) 0.033(6) 0.027(7) -0.015(5) 0.002(5) -0.012(5)
Cl1 0.0376(14) 0.0331(14) 0.0336(16) -0.0058(12) -0.0027(12) -0.0162(12)
Cl2 0.0357(15) 0.0421(16) 0.0488(19) -0.0179(14) 0.0053(13) -0.0156(13)
Cl4 0.066(2) 0.063(2) 0.084(3) -0.029(2) -0.018(2) -0.0191(19)
N1 0.032(5) 0.016(4) 0.041(6) -0.003(4) -0.004(4) -0.005(4)
N2 0.032(5) 0.023(5) 0.052(6) -0.013(5) -0.004(4) -0.010(4)
N3 0.033(5) 0.026(5) 0.046(6) -0.016(4) 0.003(4) -0.011(4)
N4 0.031(5) 0.040(5) 0.041(6) -0.015(5) 0.004(4) -0.013(4)
N5 0.040(5) 0.032(5) 0.031(6) -0.002(4) -0.006(4) -0.010(4)
N6 0.067(6) 0.046(6) 0.029(6) -0.007(5) 0.001(5) -0.024(5)
N7 0.045(5) 0.034(5) 0.032(6) 0.001(4) -0.001(4) -0.019(4)
N8 0.039(5) 0.030(5) 0.050(7) -0.004(5) -0.006(5) -0.011(4)
O1 0.026(4) 0.027(4) 0.047(5) -0.010(4) -0.002(3) -0.004(3)
O2 0.031(4) 0.023(4) 0.047(5) -0.011(3) 0.007(3) -0.011(3)
O3 0.036(4) 0.022(4) 0.042(5) -0.007(3) -0.006(3) -0.006(3)
O4 0.041(4) 0.023(4) 0.039(5) 0.001(3) -0.002(3) -0.004(3)
O5 0.086(6) 0.056(5) 0.085(7) -0.047(5) 0.025(5) -0.040(5)
O6 0.034(4) 0.063(5) 0.055(5) -0.014(4) 0.014(4) -0.023(4)
O7 0.035(4) 0.049(5) 0.074(6) -0.014(4) -0.002(4) 0.007(4)
O8 0.067(5) 0.074(6) 0.040(5) -0.027(4) 0.009(4) -0.036(5)
O13 0.153(11) 0.069(8) 0.257(17) -0.078(9) -0.071(11) -0.013(8)
O14 0.209(14) 0.151(11) 0.072(8) -0.024(8) -0.042(8) -0.090(10)
O15 0.093(9) 0.182(13) 0.118(11) -0.006(9) 0.034(8) -0.047(9)
O16 0.099(7) 0.072(7) 0.130(9) -0.042(6) -0.056(6) -0.021(6)
O17 0.055(5) 0.032(4) 0.047(5) -0.024(4) 0.009(4) -0.014(4)
O18 0.048(4) 0.033(4) 0.028(5) 0.003(3) -0.005(3) -0.015(4)
O19 0.043(4) 0.046(4) 0.032(5) -0.014(4) 0.012(3) -0.014(4)
O20 0.034(4) 0.020(3) 0.035(4) -0.003(3) 0.005(3) -0.006(3)
O21 0.037(4) 0.028(4) 0.046(5) -0.016(3) -0.001(3) -0.003(3)
O22 0.039(4) 0.037(4) 0.026(4) -0.001(3) 0.003(3) -0.009(3)
O23 0.103(9) 0.151(11) 0.186(13) -0.007(9) -0.062(8) -0.073(8)
O24 0.193(18) 0.26(2) 0.53(4) -0.29(3) -0.06(2) -0.022(16)
O25 0.248(19) 0.177(15) 0.25(2) -0.129(15) -0.141(16) 0.059(13)
O26 0.088(7) 0.067(6) 0.092(8) -0.020(5) -0.038(5) -0.025(5)
Cl3 0.071(2) 0.0448(19) 0.054(2) -0.0131(17) -0.0040(18) 0.0070(17)
O9 0.112(9) 0.107(9) 0.167(12) -0.088(9) -0.013(8) -0.030(7)
O10 0.113(9) 0.111(9) 0.136(11) -0.062(8) 0.051(8) -0.055(7)
O11 0.200(13) 0.068(7) 0.071(8) -0.011(6) -0.031(8) 0.049(8)
O12 0.134(9) 0.078(7) 0.046(7) -0.010(5) 0.030(6) -0.036(6)

loop_
_atom_type_symbol
_atom_type_description
_atom_type_scat_dispersion_real
_atom_type_scat_dispersion_imag
_atom_type_scat_source
C C 0.0033 0.0016 'International Tables Vol C Tables 4.2.6.8 and 6.1.1.4'
H H 0.0000 0.0000 'International Tables Vol C Tables 4.2.6.8 and 6.1.1.4'
N N 0.0061 0.0033 'International Tables Vol C Tables 4.2.6.8 and 6.1.1.4'
O O 0.0106 0.0060 'International Tables Vol C Tables 4.2.6.8 and 6.1.1.4'
Cl Cl 0.1484 0.1585 'International Tables Vol C Tables 4.2.6.8 and 6.1.1.4'
Y Y -2.7962 3.5667 'International Tables Vol C Tables 4.2.6.8 and 6.1.1.4'

loop_
_geom_angle_atom_site_label_1
_geom_angle_atom_site_label_2
_geom_angle_atom_site_label_3
_geom_angle
O2 Y1 O1 76.3(2)
O2 Y1 O20 81.5(2)
O1 Y1 O20 146.5(2)
O2 Y1 O17 150.1(2)
O1 Y1 O17 80.3(2)
O20 Y1 O17 109.8(3)
O2 Y1 O21 129.9(2)
O1 Y1 O21 153.5(2)
O20 Y1 O21 55.9(2)
O17 Y1 O21 76.1(2)
O2 Y1 N2 114.1(3)
O1 Y1 N2 72.5(2)
O20 Y1 N2 140.3(2)
O17 Y1 N2 75.3(3)
O21 Y1 N2 89.7(3)
O2 Y1 N4 73.6(2)
O1 Y1 N4 115.6(2)
O20 Y1 N4 80.8(2)
O17 Y1 N4 134.4(3)
O21 Y1 N4 74.5(2)
N2 Y1 N4 70.4(3)
O2 Y1 C49 106.1(3)
O1 Y1 C49 168.8(2)
O20 Y1 C49 28.2(2)
O17 Y1 C49 93.6(3)
O21 Y1 C49 27.7(2)
N2 Y1 C49 115.1(3)
N4 Y1 C49 75.3(3)
O2 Y1 Cl1 78.67(16)
O1 Y1 Cl1 76.68(16)
O20 Y1 Cl1 74.61(15)
O17 Y1 Cl1 78.04(18)
O21 Y1 Cl1 109.61(17)
N2 Y1 Cl1 142.02(18)
N4 Y1 Cl1 145.17(19)
C49 Y1 Cl1 93.0(2)
O3 Y2 O4 76.1(2)
O3 Y2 O19 138.4(2)
O4 Y2 O19 76.9(2)
O3 Y2 O20 79.6(2)
O4 Y2 O20 150.8(2)
O19 Y2 O20 113.0(2)
O3 Y2 O22 133.0(2)
O4 Y2 O22 150.7(2)
O19 Y2 O22 76.7(2)
O20 Y2 O22 54.6(2)
O3 Y2 O18 73.5(2)
O4 Y2 O18 83.2(2)
O19 Y2 O18 72.4(2)
O20 Y2 O18 74.7(2)
O22 Y2 O18 100.7(2)
O3 Y2 N5 123.5(3)
O4 Y2 N5 75.4(3)
O19 Y2 N5 78.4(3)
O20 Y2 N5 132.4(2)
O22 Y2 N5 87.0(3)
O18 Y2 N5 147.0(3)
O3 Y2 N8 73.0(3)
O4 Y2 N8 107.0(3)
O19 Y2 N8 146.0(3)
O20 Y2 N8 80.5(2)
O22 Y2 N8 88.3(3)
O18 Y2 N8 141.1(3)
N5 Y2 N8 70.4(3)
O3 Y2 C49 106.9(3)
O4 Y2 C49 165.9(3)
O19 Y2 C49 92.8(3)
O20 Y2 C49 27.4(2)
O22 Y2 C49 27.6(2)
O18 Y2 C49 84.5(3)
N5 Y2 C49 112.4(3)
N8 Y2 C49 86.9(3)
C7 C2 C3 115.4(9)
C7 C2 C1 122.9(9)
C3 C2 C1 121.7(9)
C4 C3 C2 122.8(9)
C3 C4 C24 117.1(9)
C3 C4 C5 122.9(10)
C24 C4 C5 119.9(9)
O1 C5 C6 120.8(9)
O1 C5 C4 125.0(9)
C6 C5 C4 114.3(9)
C7 C6 C5 121.5(9)
C7 C6 C8 118.7(9)
C5 C6 C8 119.8(9)
C2 C7 C6 123.1(9)
N1 C8 C6 125.2(9)
N1 C9 C10 114.4(7)
C11 C10 C9 117.0(9)
N3 C11 C10 111.1(7)
N3 C12 C13 128.2(9)
C12 C13 C14 118.7(9)
C12 C13 C18 120.8(9)
C14 C13 C18 120.1(8)
C15 C14 C13 121.8(9)
C14 C15 C16 118.5(9)
C14 C15 C19 121.6(9)
C16 C15 C19 119.9(9)
C15 C16 C17 122.9(9)
C16 C17 C18 118.7(9)
C16 C17 C20 118.8(9)
C18 C17 C20 122.4(9)
O2 C18 C17 122.1(9)
O2 C18 C13 119.9(9)
C17 C18 C13 117.9(9)
N4 C20 C17 130.8(9)
N4 C21 C22 113.8(8)
C23 C22 C21 113.7(8)
N2 C23 C22 110.1(8)
N2 C24 C4 129.3(9)
C31 C26 C27 115.7(10)
C31 C26 C25 126.6(11)
C27 C26 C25 117.7(11)
C26 C27 C28 120.9(11)
C32 C28 C27 117.8(11)
C32 C28 C29 121.9(10)
C27 C28 C29 120.3(10)
O4 C29 C30 122.3(10)
O4 C29 C28 120.0(9)
C30 C29 C28 117.7(9)
C31 C30 C29 117.6(9)
C31 C30 C48 119.5(9)
C29 C30 C48 122.9(9)
C26 C31 C30 127.7(10)
N6 C32 C28 125.3(11)
N6 C33 C34 110.7(9)
C33 C34 C35 117.6(10)
N7 C35 C34 111.9(9)
N7 C36 C37 123.2(9)
C42 C37 C38 121.6(9)
C42 C37 C36 119.7(9)
C38 C37 C36 118.6(9)
C39 C38 C37 121.7(10)
C38 C39 C40 117.0(10)
C38 C39 C43 121.5(10)
C40 C39 C43 121.4(9)
C41 C40 C39 123.3(10)
C40 C41 C44 118.7(10)
C40 C41 C42 118.1(9)
C44 C41 C42 123.0(10)
O3 C42 C37 122.5(9)
O3 C42 C41 119.2(9)
C37 C42 C41 118.1(9)
N8 C44 C41 128.6(10)
C46 C45 N8 112.2(9)
C45 C46 C47 116.6(9)
N5 C47 C46 112.7(9)
N5 C48 C30 131.9(9)
O21 C49 O20 119.9(9)
O21 C49 O22 125.3(9)
O20 C49 O22 114.7(9)
O21 C49 Y1 60.3(5)
O20 C49 Y1 59.6(5)
O22 C49 Y1 173.1(7)
O21 C49 Y2 171.0(7)
O20 C49 Y2 57.9(5)
O22 C49 Y2 58.0(5)
Y1 C49 Y2 117.1(4)
O6 Cl2 O5 109.1(5)
O6 Cl2 O8 109.9(5)
O5 Cl2 O8 110.8(5)
O6 Cl2 O7 111.0(4)
O5 Cl2 O7 107.3(5)
O8 Cl2 O7 108.8(5)
O15 Cl4 O14 106.3(8)
O15 Cl4 O16 114.4(8)
O14 Cl4 O16 110.7(7)
O15 Cl4 O13 107.3(9)
O14 Cl4 O13 110.0(8)
O16 Cl4 O13 108.1(6)
C8 N1 C9 121.9(8)
C24 N2 C23 114.9(8)
C24 N2 Y1 129.2(7)
C23 N2 Y1 115.6(6)
C12 N3 C11 124.8(8)
C20 N4 C21 115.1(8)
C20 N4 Y1 126.3(6)
C21 N4 Y1 118.3(6)
C48 N5 C47 117.0(8)
C48 N5 Y2 126.7(7)
C47 N5 Y2 116.2(6)
C32 N6 C33 121.4(10)
C36 N7 C35 123.0(9)
C44 N8 C45 115.3(9)
C44 N8 Y2 126.6(7)
C45 N8 Y2 117.9(7)
C5 O1 Y1 140.7(6)
C18 O2 Y1 142.1(6)
C42 O3 Y2 137.0(6)
C29 O4 Y2 138.7(6)
C49 O20 Y1 92.1(6)
C49 O20 Y2 94.8(6)
Y1 O20 Y2 169.8(3)
C49 O21 Y1 92.0(6)
C49 O22 Y2 94.4(6)
O9 Cl3 O12 113.2(7)
O9 Cl3 O11 111.0(8)
O12 Cl3 O11 109.7(6)
O9 Cl3 O10 108.7(7)
O12 Cl3 O10 108.2(7)
O11 Cl3 O10 105.7(8)

loop_
_geom_bond_atom_site_label_1
_geom_bond_atom_site_label_2
_geom_bond_distance
Y1 O2 2.229(7)
Y1 O1 2.262(7)
Y1 O20 2.369(6)
Y1 O17 2.383(7)
Y1 O21 2.386(7)
Y1 N2 2.525(8)
Y1 N4 2.563(8)
Y1 C49 2.744(10)
Y1 Cl1 2.816(4)
Y2 O3 2.245(7)
Y2 O4 2.302(7)
Y2 O19 2.346(7)
Y2 O20 2.392(6)
Y2 O22 2.393(6)
Y2 O18 2.437(6)
Y2 N5 2.445(8)
Y2 N8 2.495(9)
Y2 C49 2.815(10)
C1 C2 1.526(13)
C2 C7 1.412(13)
C2 C3 1.416(13)
C3 C4 1.380(13)
C4 C24 1.454(13)
C4 C5 1.456(13)
C5 O1 1.279(10)
C5 C6 1.427(13)
C6 C7 1.421(13)
C6 C8 1.454(13)
C8 N1 1.316(12)
C9 N1 1.505(11)
C9 C10 1.523(12)
C10 C11 1.521(12)
C11 N3 1.471(10)
C12 N3 1.298(11)
C12 C13 1.388(12)
C13 C14 1.394(12)
C13 C18 1.444(14)
C14 C15 1.380(12)
C15 C16 1.397(13)
C15 C19 1.514(13)
C16 C17 1.396(13)
C17 C18 1.434(13)
C17 C20 1.460(13)
C18 O2 1.306(11)
C20 N4 1.270(12)
C21 N4 1.490(12)
C21 C22 1.541(12)
C22 C23 1.535(13)
C23 N2 1.448(12)
C24 N2 1.283(12)
C25 C26 1.507(15)
C26 C31 1.376(15)
C26 C27 1.402(15)
C27 C28 1.435(14)
C28 C32 1.385(15)
C28 C29 1.448(14)
C29 O4 1.298(11)
C29 C30 1.420(13)
C30 C31 1.383(13)
C30 C48 1.450(14)
C32 N6 1.304(13)
C33 N6 1.442(13)
C33 C34 1.469(15)
C34 C35 1.551(16)
C35 N7 1.484(12)
C36 N7 1.326(12)
C36 C37 1.424(13)
C37 C42 1.402(13)
C37 C38 1.404(13)
C38 C39 1.379(13)
C39 C40 1.438(14)
C39 C43 1.516(14)
C40 C41 1.386(14)
C41 C44 1.448(14)
C41 C42 1.458(13)
C42 O3 1.298(11)
C44 N8 1.280(13)
C45 C46 1.440(14)
C45 N8 1.474(12)
C46 C47 1.554(16)
C47 N5 1.471(13)
C48 N5 1.290(12)
C49 O21 1.275(11)
C49 O20 1.298(11)
C49 O22 1.309(11)
Cl2 O6 1.423(7)
Cl2 O5 1.441(7)
Cl2 O8 1.442(8)
Cl2 O7 1.468(7)
Cl4 O15 1.365(11)
Cl4 O14 1.417(11)
Cl4 O16 1.423(9)
Cl4 O13 1.440(10)
Cl3 O9 1.418(10)
Cl3 O12 1.424(9)
Cl3 O11 1.432(10)
Cl3 O10 1.468(11)
